data_7239851
loop_
_publ_author_name
'Shi, Chao'
'Gong, Zhi-Xin'
'Wang, Qin-Wen'
'Han, Xiang-Bin'
'Zhang, Wen'

_publ_section_title
;
 Role of the B&#x2032;-site metal ion in the framework structures and
 dielectric transitions in host--guest type cyanometalates
 (HIm)2[B&#x2032;Co(CN)6] (HIm = imidazolium cation)
;
_journal_issue 10
_journal_name_full CrystEngComm
_journal_page_first 1848
_journal_page_last 1852
_journal_paper_doi 10.1039/C9CE01739A
_journal_volume 22
_journal_year 2020
_chemical_formula_moiety 'C6 Co N6 Na, 2(C3 H5 N2), H2 O'
_chemical_formula_sum 'C12 H12 Co N10 Na O'
_chemical_formula_weight 394.24
_space_group_crystal_system orthorhombic
_space_group_IT_number 62
_space_group_name_Hall '-P 2ac 2n'
_space_group_name_H-M_alt 'P n m a'
_atom_sites_solution_hydrogens mixed
_audit_creation_method SHELXL-2014/7
_audit_update_record
;
2020-01-29 deposited with the CCDC.	2020-01-30 downloaded from the CCDC.
;
_cell_angle_alpha 90
_cell_angle_beta 90
_cell_angle_gamma 90
_cell_formula_units_Z 4
_cell_length_a 18.420(4)
_cell_length_b 10.567(2)
_cell_length_c 8.8377(18)
_cell_measurement_reflns_used 11317
_cell_measurement_temperature 293(2)
_cell_measurement_theta_max 27.461
_cell_measurement_theta_min 3.005
_cell_volume 1720.2(6)
_computing_structure_refinement 'SHELXL-2014/7 (Sheldrick, 2014)'
_diffrn_ambient_temperature 293(2)
_diffrn_measured_fraction_theta_full 0.998
_diffrn_measured_fraction_theta_max 0.997
_diffrn_measurement_device_type 'Rigaku, SCXmini'
_diffrn_measurement_method '\w scans'
_diffrn_radiation_type MoK\a
_diffrn_radiation_wavelength 0.71073
_diffrn_reflns_av_R_equivalents 0.0327
_diffrn_reflns_av_unetI/netI 0.0234
_diffrn_reflns_Laue_measured_fraction_full 0.998
_diffrn_reflns_Laue_measured_fraction_max 0.997
_diffrn_reflns_limit_h_max 22
_diffrn_reflns_limit_h_min -23
_diffrn_reflns_limit_k_max 13
_diffrn_reflns_limit_k_min -13
_diffrn_reflns_limit_l_max 11
_diffrn_reflns_limit_l_min -11
_diffrn_reflns_number 11317
_diffrn_reflns_point_group_measured_fraction_full 0.998
_diffrn_reflns_point_group_measured_fraction_max 0.997
_diffrn_reflns_theta_full 25.242
_diffrn_reflns_theta_max 27.461
_diffrn_reflns_theta_min 3.005
_exptl_absorpt_coefficient_mu 1.046
_exptl_absorpt_correction_type none
_exptl_crystal_colour yellow
_exptl_crystal_density_diffrn 1.522
_exptl_crystal_description block
_exptl_crystal_F_000 800
_exptl_crystal_size_max 0.2
_exptl_crystal_size_mid 0.2
_exptl_crystal_size_min 0.2
_refine_diff_density_max 0.305
_refine_diff_density_min -0.347
_refine_diff_density_rms 0.074
_refine_ls_extinction_coef 0.0144(8)
_refine_ls_extinction_expression Fc^*^=kFc[1+0.001xFc^2^\l^3^/sin(2\q)]^-1/4^
_refine_ls_extinction_method 'SHELXL-2014/7 (Sheldrick 2014'
_refine_ls_goodness_of_fit_ref 1.131
_refine_ls_hydrogen_treatment mixed
_refine_ls_matrix_type full
_refine_ls_number_parameters 135
_refine_ls_number_reflns 2066
_refine_ls_number_restraints 2
_refine_ls_restrained_S_all 1.131
_refine_ls_R_factor_all 0.0334
_refine_ls_R_factor_gt 0.0288
_refine_ls_shift/su_max 0.000
_refine_ls_shift/su_mean 0.000
_refine_ls_structure_factor_coef Fsqd
_refine_ls_weighting_details 'w=1/[\s^2^(Fo^2^)+(0.0293P)^2^+0.6880P] where P=(Fo^2^+2Fc^2^)/3'
_refine_ls_weighting_scheme calc
_refine_ls_wR_factor_gt 0.0675
_refine_ls_wR_factor_ref 0.0694
_reflns_Friedel_coverage 0.000
_reflns_number_gt 1858
_reflns_number_total 2072
_reflns_threshold_expression 'I > 2\s(I)'
_cod_data_source_file c9ce01739a2.cif
_cod_data_source_block Na-RTP
_cod_depositor_comments
;Adding full bibliography for 7239851--7239854.cif.

 Adding full bibliography for 7239851--7239854.cif.
;
_cod_database_code 7239851
_shelx_shelxl_version_number 2014/7
_shelx_space_group_comment
;
The symmetry employed for this shelxl refinement is uniquely defined
by the following loop, which should always be used as a source of
symmetry information in preference to the above space-group names.
They are only intended as comments.
;

loop_
_space_group_symop_operation_xyz
'x, y, z'
'-x+1/2, -y, z+1/2'
'x+1/2, -y+1/2, -z+1/2'
'-x, y+1/2, -z'
'-x, -y, -z'
'x-1/2, y, -z-1/2'
'-x-1/2, y-1/2, z-1/2'
'x, -y-1/2, z'

loop_
_atom_site_label
_atom_site_type_symbol
_atom_site_fract_x
_atom_site_fract_y
_atom_site_fract_z
_atom_site_U_iso_or_equiv
_atom_site_adp_type
_atom_site_occupancy
_atom_site_site_symmetry_order
_atom_site_calc_flag
_atom_site_refinement_flags_posn
_atom_site_refinement_flags_adp
_atom_site_refinement_flags_occupancy
C1 C 0.14969(8) 0.06951(16) 0.15240(17) 0.0237(3) Uani 1 1 d . . .
C2 C 0.05906(12) 0.2500 0.0513(2) 0.0252(5) Uani 1 2 d S T P
C3 C 0.20354(12) 0.2500 -0.0296(2) 0.0225(4) Uani 1 2 d S T P
C5 C 0.23766(12) 0.2500 0.2699(3) 0.0254(5) Uani 1 2 d S T P
C6 C 0.09958(12) 0.2500 0.3417(3) 0.0239(5) Uani 1 2 d S T P
C7 C 0.32787(11) 0.00172(19) 0.0344(2) 0.0399(4) Uani 1 1 d . . .
H7 H 0.2907 -0.0069 -0.0361 0.060 Uiso 1 1 calc R U .
C8 C 0.42936(12) 0.0568(2) 0.1438(2) 0.0507(5) Uani 1 1 d . . .
H8 H 0.4744 0.0938 0.1608 0.076 Uiso 1 1 calc R U .
C9 C 0.39247(11) -0.0182(2) 0.2396(2) 0.0468(5) Uani 1 1 d . . .
H9 H 0.4071 -0.0433 0.3357 0.070 Uiso 1 1 calc R U .
Co1 Co 0.15011(2) 0.2500 0.15498(3) 0.01839(11) Uani 1 2 d S T P
H1WA H 0.0015(14) -0.2500 0.387(2) 0.028 Uiso 1 2 d DS U P
H1WB H 0.0253(13) -0.2500 0.2404(19) 0.028 Uiso 1 2 d DS U P
N1 N 0.15000(8) -0.03898(15) 0.14775(17) 0.0352(4) Uani 1 1 d . . .
N2 N 0.00354(11) 0.2500 -0.0078(3) 0.0388(5) Uani 1 2 d S T P
N3 N 0.23568(12) 0.2500 -0.1416(2) 0.0317(5) Uani 1 2 d S T P
N5 N 0.28745(12) 0.2500 0.3480(3) 0.0420(6) Uani 1 2 d S T P
N6 N 0.06939(12) 0.2500 0.4548(2) 0.0363(5) Uani 1 2 d S T P
N7 N 0.32981(9) -0.05015(15) 0.16867(17) 0.0387(4) Uani 1 1 d . . .
H7A H 0.2962 -0.0971 0.2059 0.058 Uiso 1 1 d R U .
N8 N 0.38746(10) 0.06811(16) 0.01636(19) 0.0443(4) Uani 1 1 d . . .
H8A H 0.3987 0.1113 -0.0651 0.067 Uiso 1 1 d R U .
Na1 Na 0.12923(5) -0.2500 0.05247(12) 0.0345(2) Uani 1 2 d S T P
O1 O 0.03925(10) -0.2500 0.3293(2) 0.0373(4) Uani 1 2 d DS T P

loop_
_atom_site_aniso_label
_atom_site_aniso_U_11
_atom_site_aniso_U_22
_atom_site_aniso_U_33
_atom_site_aniso_U_23
_atom_site_aniso_U_13
_atom_site_aniso_U_12
C1 0.0237(7) 0.0258(8) 0.0215(7) 0.0002(6) -0.0003(6) -0.0010(6)
C2 0.0261(11) 0.0269(11) 0.0226(11) 0.000 -0.0002(9) 0.000
C3 0.0264(11) 0.0177(10) 0.0235(11) 0.000 -0.0048(9) 0.000
C5 0.0264(11) 0.0228(11) 0.0271(11) 0.000 -0.0020(9) 0.000
C6 0.0231(11) 0.0225(11) 0.0259(11) 0.000 -0.0020(9) 0.000
C7 0.0410(10) 0.0401(11) 0.0386(10) -0.0004(9) 0.0012(8) 0.0067(8)
C8 0.0412(11) 0.0553(13) 0.0556(13) -0.0029(11) 0.0043(9) -0.0117(10)
C9 0.0520(12) 0.0543(13) 0.0343(10) 0.0070(10) 0.0012(9) 0.0065(10)
Co1 0.01921(16) 0.01696(16) 0.01900(16) 0.000 -0.00223(11) 0.000
N1 0.0433(9) 0.0232(8) 0.0391(9) -0.0003(6) -0.0002(7) -0.0019(6)
N2 0.0284(11) 0.0521(14) 0.0360(11) 0.000 -0.0067(9) 0.000
N3 0.0368(11) 0.0315(11) 0.0266(11) 0.000 0.0019(9) 0.000
N5 0.0349(12) 0.0428(13) 0.0482(14) 0.000 -0.0163(10) 0.000
N6 0.0345(11) 0.0429(13) 0.0315(12) 0.000 0.0057(9) 0.000
N7 0.0383(8) 0.0353(9) 0.0424(9) 0.0040(7) 0.0144(7) -0.0022(7)
N8 0.0592(11) 0.0359(9) 0.0379(9) 0.0118(8) 0.0136(8) 0.0019(8)
Na1 0.0294(5) 0.0214(5) 0.0529(6) 0.000 0.0121(4) 0.000
O1 0.0293(9) 0.0584(12) 0.0243(9) 0.000 0.0020(7) 0.000

loop_
_atom_type_symbol
_atom_type_description
_atom_type_scat_dispersion_real
_atom_type_scat_dispersion_imag
_atom_type_scat_source
C C 0.0033 0.0016 'International Tables Vol C Tables 4.2.6.8 and 6.1.1.4'
H H 0.0000 0.0000 'International Tables Vol C Tables 4.2.6.8 and 6.1.1.4'
Co Co 0.3494 0.9721 'International Tables Vol C Tables 4.2.6.8 and 6.1.1.4'
N N 0.0061 0.0033 'International Tables Vol C Tables 4.2.6.8 and 6.1.1.4'
Na Na 0.0362 0.0249 'International Tables Vol C Tables 4.2.6.8 and 6.1.1.4'
O O 0.0106 0.0060 'International Tables Vol C Tables 4.2.6.8 and 6.1.1.4'

loop_
_geom_angle_atom_site_label_1
_geom_angle_atom_site_label_2
_geom_angle_atom_site_label_3
_geom_angle
_geom_angle_site_symmetry_1
_geom_angle_site_symmetry_3
N1 C1 Co1 178.53(15) . .
N2 C2 Co1 178.4(2) . .
N3 C3 Co1 179.78(19) . .
N5 C5 Co1 175.2(2) . .
N6 C6 Co1 179.7(2) . .
N7 C7 N8 108.15(18) . .
N7 C7 H7 125.9 . .
N8 C7 H7 125.9 . .
C9 C8 N8 106.50(18) . .
C9 C8 H8 126.8 . .
N8 C8 H8 126.8 . .
C8 C9 N7 106.64(18) . .
C8 C9 H9 126.7 . .
N7 C9 H9 126.7 . .
C6 Co1 C3 178.33(9) . .
C6 Co1 C5 87.22(10) . .
C3 Co1 C5 91.10(9) . .
C6 Co1 C1 90.48(5) . 8_565
C3 Co1 C1 89.53(5) . 8_565
C5 Co1 C1 90.56(5) . 8_565
C6 Co1 C1 90.48(5) . .
C3 Co1 C1 89.54(5) . .
C5 Co1 C1 90.56(5) . .
C1 Co1 C1 178.55(9) 8_565 .
C6 Co1 C2 89.22(9) . .
C3 Co1 C2 92.45(9) . .
C5 Co1 C2 176.44(10) . .
C1 Co1 C2 89.47(5) 8_565 .
C1 Co1 C2 89.46(5) . .
C1 N1 Na1 159.20(14) . .
C2 N2 Na1 162.1(2) . 5
C5 N5 Na1 167.3(2) . 2
C7 N7 C9 109.77(17) . .
C7 N7 H7A 124.7 . .
C9 N7 H7A 125.5 . .
C7 N8 C8 108.94(16) . .
C7 N8 H8A 125.1 . .
C8 N8 H8A 125.9 . .
N5 Na1 N1 99.39(5) 2_554 8
N5 Na1 N1 99.39(5) 2_554 .
N1 Na1 N1 134.95(9) 8 .
N5 Na1 N2 121.17(9) 2_554 5
N1 Na1 N2 102.25(5) 8 5
N1 Na1 N2 102.25(5) . 5
N5 Na1 O1 173.76(8) 2_554 .
N1 Na1 O1 78.47(5) 8 .
N1 Na1 O1 78.47(5) . .
N2 Na1 O1 65.07(7) 5 .
N5 Na1 H1WB 171.3(4) 2_554 .
N1 Na1 H1WB 83.75(16) 8 .
N1 Na1 H1WB 83.75(16) . .
N2 Na1 H1WB 50.1(4) 5 .
O1 Na1 H1WB 14.9(4) . .
Na1 O1 H1WA 160.5(16) . .
Na1 O1 H1WB 52.2(17) . .
H1WA O1 H1WB 108(2) . .

loop_
_geom_bond_atom_site_label_1
_geom_bond_atom_site_label_2
_geom_bond_distance
_geom_bond_site_symmetry_2
C1 N1 1.147(2) .
C1 Co1 1.9074(17) .
C2 N2 1.148(3) .
C2 Co1 1.911(2) .
C3 N3 1.153(3) .
C3 Co1 1.905(2) .
C5 N5 1.148(3) .
C5 Co1 1.906(2) .
C6 N6 1.144(3) .
C6 Co1 1.894(2) .
C7 N7 1.307(2) .
C7 N8 1.312(3) .
C7 H7 0.9300 .
C8 C9 1.344(3) .
C8 N8 1.371(3) .
C8 H8 0.9300 .
C9 N7 1.356(3) .
C9 H9 0.9300 .
Co1 C1 1.9074(17) 8_565
N1 Na1 2.4141(16) .
N2 Na1 2.477(2) 5
N5 Na1 2.371(2) 2
N7 H7A 0.8595 .
N8 H8A 0.8770 .
Na1 N5 2.371(2) 2_554
Na1 N1 2.4140(16) 8
Na1 N2 2.477(2) 5
Na1 O1 2.955(2) .
Na1 H1WB 2.53(2) .
O1 H1WA 0.86(2) .
O1 H1WB 0.827(16) .

loop_
_geom_hbond_atom_site_label_D
_geom_hbond_atom_site_label_H
_geom_hbond_atom_site_label_A
_geom_hbond_distance_DH
_geom_hbond_distance_HA
_geom_hbond_distance_DA
_geom_hbond_angle_DHA
_geom_hbond_site_symmetry_A
N8 H8A O1 0.88 2.08 2.872(2) 149.8 2_554
N7 H7A N3 0.86 2.18 2.954(2) 149.0 2
O1 H1WA N6 0.86(2) 1.91(2) 2.765(3) 169(2) 5_556
C8 H8 N6 0.93 2.61 3.403(3) 143.2 6_656
O1 H1WA N6 0.86(2) 1.91(2) 2.765(3) 169(2) 5_556
N7 H7A N3 0.86 2.18 2.954(2) 149.0 2
N8 H8A O1 0.88 2.08 2.872(2) 149.8 2_554
C8 H8 N6 0.93 2.61 3.403(3) 143.2 6_656
O1 H1WA N6 0.86(2) 1.91(2) 2.765(3) 169(2) 5_556
N7 H7A N3 0.86 2.18 2.954(2) 149.0 2
N8 H8A O1 0.88 2.08 2.872(2) 149.8 2_554

loop_
_geom_torsion_atom_site_label_1
_geom_torsion_atom_site_label_2
_geom_torsion_atom_site_label_3
_geom_torsion_atom_site_label_4
_geom_torsion
N8 C8 C9 N7 0.0(2)
N8 C7 N7 C9 -0.7(2)
C8 C9 N7 C7 0.5(2)
N7 C7 N8 C8 0.7(2)
C9 C8 N8 C7 -0.4(2)
